data_4072452
loop_
_publ_author_name
'Shaver, Alan'
'El Mouatassim, Bouchra'
'Mortini, Florent'
'B\'elanger-Gari\'epy, Francine'
'Lough, Alan'

_publ_section_title
;
 Reactions of (\h5-C5Me5)Ir(PMe3)(SH)2and (\h5-C5Me5)Ir(PMe3)(SH)(H) with
 Thionylaniline (PhNSO) to Give Novel Iridium S3O and S2O Complexes
;
_journal_issue 17
_journal_name_full Organometallics
_journal_page_first 4229
_journal_paper_doi 10.1021/om060399l
_journal_volume 26
_journal_year 2007
_chemical_formula_moiety 'C14 H24 Ir P S3, C6 H6'
_chemical_formula_sum 'C20 H30 Ir P S3'
_chemical_formula_weight 589.79
_chemical_name_systematic
; 
 ? 
;
_space_group_IT_number 14
_symmetry_cell_setting monoclinic
_symmetry_space_group_name_Hall '-P 2yn'
_symmetry_space_group_name_H-M 'P 1 21/n 1'
_atom_sites_solution_hydrogens geom
_atom_sites_solution_primary direct
_atom_sites_solution_secondary difmap
_audit_creation_method SHELXL-97
_cell_angle_alpha 90.00
_cell_angle_beta 103.355(7)
_cell_angle_gamma 90.00
_cell_formula_units_Z 4
_cell_length_a 12.4173(2)
_cell_length_b 13.3048(2)
_cell_length_c 14.1418(2)
_cell_measurement_reflns_used 18493
_cell_measurement_temperature 150(1)
_cell_measurement_theta_max 27.48
_cell_measurement_theta_min 2.55
_cell_volume 2273.18(9)
_computing_cell_refinement 'Denzo-SMN (Otwinowski & Minor, 1997)'
_computing_data_collection 'Collect (Nonius BV, 1997-2003)'
_computing_data_reduction Denzo-SMN
_computing_molecular_graphics 'SHELXTL V6.12'
_computing_publication_material 'SHELXTL V6.12'
_computing_structure_refinement 'SHELXTL V6.12(Sheldrick, 2001)'
_computing_structure_solution 'SIR-92 (Altomare et al., 1993)'
_diffrn_ambient_temperature 150(1)
_diffrn_detector_area_resol_mean 9
_diffrn_measured_fraction_theta_full 0.992
_diffrn_measured_fraction_theta_max 0.992
_diffrn_measurement_device_type 'Nonius KappaCCD'
_diffrn_measurement_method '\f scans and \w scans with \k offsets'
_diffrn_radiation_monochromator graphite
_diffrn_radiation_source 'fine-focus sealed tube'
_diffrn_radiation_type MoK\a
_diffrn_radiation_wavelength 0.71073
_diffrn_reflns_av_R_equivalents 0.045
_diffrn_reflns_av_sigmaI/netI 0.0443
_diffrn_reflns_limit_h_max 16
_diffrn_reflns_limit_h_min -16
_diffrn_reflns_limit_k_max 17
_diffrn_reflns_limit_k_min -17
_diffrn_reflns_limit_l_max 17
_diffrn_reflns_limit_l_min -18
_diffrn_reflns_number 18493
_diffrn_reflns_theta_full 27.50
_diffrn_reflns_theta_max 27.50
_diffrn_reflns_theta_min 2.92
_diffrn_standards_decay_% 0
_diffrn_standards_interval_count 0
_diffrn_standards_interval_time 0
_diffrn_standards_number 0
_exptl_absorpt_coefficient_mu 6.221
_exptl_absorpt_correction_T_max 0.419
_exptl_absorpt_correction_T_min 0.279
_exptl_absorpt_correction_type multi-scan
_exptl_absorpt_process_details 'Denzo-SMN (Otwinowski & Minor, 1997)'
_exptl_crystal_colour yellow
_exptl_crystal_density_diffrn 1.723
_exptl_crystal_density_method 'not measured'
_exptl_crystal_description 'block cut from needle'
_exptl_crystal_F_000 1160
_exptl_crystal_size_max 0.24
_exptl_crystal_size_mid 0.22
_exptl_crystal_size_min 0.14
_refine_diff_density_max 1.829
_refine_diff_density_min -1.015
_refine_diff_density_rms 0.147
_refine_ls_extinction_coef 0.00136(11)
_refine_ls_extinction_expression Fc^*^=kFc[1+0.001xFc^2^\l^3^/sin(2\q)]^-1/4^
_refine_ls_extinction_method SHELXL
_refine_ls_goodness_of_fit_ref 1.067
_refine_ls_hydrogen_treatment constr
_refine_ls_matrix_type full
_refine_ls_number_parameters 235
_refine_ls_number_reflns 5188
_refine_ls_number_restraints 0
_refine_ls_restrained_S_all 1.067
_refine_ls_R_factor_all 0.0396
_refine_ls_R_factor_gt 0.0272
_refine_ls_shift/su_max 0.002
_refine_ls_shift/su_mean 0.000
_refine_ls_structure_factor_coef Fsqd
_refine_ls_weighting_details 'calc w=1/[\s^2^(Fo^2^)+(0.0117P)^2^+5.8717P] where P=(Fo^2^+2Fc^2^)/3'
_refine_ls_weighting_scheme calc
_refine_ls_wR_factor_gt 0.0566
_refine_ls_wR_factor_ref 0.0680
_reflns_number_gt 4312
_reflns_number_total 5188
_reflns_threshold_expression I>2\s(I)
_cod_data_source_file om060399l-file002.cif
_cod_data_source_block k00297
_cod_depositor_comments
;
The following automatic conversions were performed:

'_symmetry_cell_setting' value 'Monoclinic' changed to 'monoclinic'
according to /home/saulius/struct/CIF-dictionaries/cif_core.dic
dictionary named 'cif_core.dic' version 2.4.1 from 2010-06-29.

Automatic conversion script
Id: cif_fix_values 1715 2011-07-08 13:25:40Z adriana 
;
_cod_original_cell_volume 2273.18(6)
_cod_original_sg_symbol_H-M 'P 21/n'
_cod_database_code 4072452

loop_
_symmetry_equiv_pos_as_xyz
'x, y, z'
'-x+1/2, y+1/2, -z+1/2'
'-x, -y, -z'
'x-1/2, -y-1/2, z-1/2'

loop_
_atom_site_label
_atom_site_type_symbol
_atom_site_fract_x
_atom_site_fract_y
_atom_site_fract_z
_atom_site_U_iso_or_equiv
_atom_site_adp_type
_atom_site_occupancy
_atom_site_symmetry_multiplicity
_atom_site_calc_flag
_atom_site_refinement_flags
Ir1 Ir 0.964785(13) 0.640066(12) 0.219554(11) 0.01985(7) Uani 1 1 d .
S1 S 1.09358(10) 0.52099(9) 0.30446(9) 0.0292(3) Uani 1 1 d .
S2 S 0.89201(10) 0.47647(8) 0.17890(8) 0.0274(2) Uani 1 1 d .
S3 S 1.03127(12) 0.30067(10) 0.27549(10) 0.0380(3) Uani 1 1 d .
P1 P 0.88974(10) 0.64340(9) 0.35213(8) 0.0249(2) Uani 1 1 d .
C1 C 0.9584(4) 0.6916(3) 0.0663(3) 0.0259(10) Uani 1 1 d .
C2 C 0.8904(4) 0.7557(3) 0.1114(3) 0.0219(9) Uani 1 1 d .
C3 C 0.9628(4) 0.8047(3) 0.1933(3) 0.0265(10) Uani 1 1 d .
C4 C 1.0716(4) 0.7670(3) 0.2018(3) 0.0286(10) Uani 1 1 d .
C5 C 1.0706(4) 0.6975(3) 0.1214(3) 0.0253(9) Uani 1 1 d .
C6 C 0.9164(4) 0.6330(4) -0.0245(3) 0.0329(11) Uani 1 1 d .
H6A H 0.9055 0.6782 -0.0807 0.049 Uiso 1 1 calc R
H6B H 0.8459 0.6013 -0.0222 0.049 Uiso 1 1 calc R
H6C H 0.9704 0.5810 -0.0304 0.049 Uiso 1 1 calc R
C7 C 0.7719(4) 0.7805(4) 0.0694(4) 0.0320(11) Uani 1 1 d .
H7A H 0.7673 0.8394 0.0271 0.048 Uiso 1 1 calc R
H7B H 0.7350 0.7952 0.1221 0.048 Uiso 1 1 calc R
H7C H 0.7355 0.7232 0.0315 0.048 Uiso 1 1 calc R
C8 C 0.9322(5) 0.8908(4) 0.2502(4) 0.0354(11) Uani 1 1 d .
H8A H 0.9436 0.9543 0.2187 0.053 Uiso 1 1 calc R
H8B H 0.9788 0.8896 0.3164 0.053 Uiso 1 1 calc R
H8C H 0.8543 0.8849 0.2528 0.053 Uiso 1 1 calc R
C9 C 1.1748(4) 0.8014(4) 0.2733(4) 0.0408(12) Uani 1 1 d .
H9A H 1.2097 0.8557 0.2443 0.061 Uiso 1 1 calc R
H9B H 1.2264 0.7450 0.2895 0.061 Uiso 1 1 calc R
H9C H 1.1552 0.8260 0.3325 0.061 Uiso 1 1 calc R
C10 C 1.1699(4) 0.6482(4) 0.0991(4) 0.0375(12) Uani 1 1 d .
H10A H 1.2255 0.6994 0.0952 0.056 Uiso 1 1 calc R
H10B H 1.1484 0.6128 0.0368 0.056 Uiso 1 1 calc R
H10C H 1.2011 0.6001 0.1506 0.056 Uiso 1 1 calc R
C11 C 1.0090(4) 0.4221(4) 0.2543(3) 0.0278(10) Uani 1 1 d .
C12 C 0.9831(5) 0.6998(4) 0.4556(4) 0.0453(14) Uani 1 1 d .
H12A H 0.9509 0.6954 0.5125 0.068 Uiso 1 1 calc R
H12B H 0.9949 0.7706 0.4416 0.068 Uiso 1 1 calc R
H12C H 1.0540 0.6642 0.4688 0.068 Uiso 1 1 calc R
C13 C 0.8555(5) 0.5251(4) 0.4000(4) 0.0364(12) Uani 1 1 d .
H13A H 0.8381 0.5362 0.4633 0.055 Uiso 1 1 calc R
H13B H 0.9187 0.4792 0.4076 0.055 Uiso 1 1 calc R
H13C H 0.7912 0.4957 0.3551 0.055 Uiso 1 1 calc R
C14 C 0.7625(5) 0.7132(5) 0.3411(5) 0.0511(16) Uani 1 1 d .
H14A H 0.7371 0.7071 0.4015 0.077 Uiso 1 1 calc R
H14B H 0.7060 0.6861 0.2870 0.077 Uiso 1 1 calc R
H14C H 0.7756 0.7841 0.3289 0.077 Uiso 1 1 calc R
C1S C 1.0793(6) 1.0364(5) 0.0769(5) 0.0585(17) Uani 1 1 d .
H1S H 1.1341 1.0613 0.1302 0.070 Uiso 1 1 calc R
C2S C 1.0999(5) 0.9500(5) 0.0290(5) 0.0559(17) Uani 1 1 d .
H2S H 1.1689 0.9163 0.0490 0.067 Uiso 1 1 calc R
C3S C 1.0205(6) 0.9134(5) -0.0476(5) 0.0542(16) Uani 1 1 d .
H3S H 1.0340 0.8539 -0.0802 0.065 Uiso 1 1 calc R
C4S C 0.8909(5) 0.9897(6) 0.4955(6) 0.062(2) Uani 1 1 d .
H4S H 0.8140 0.9824 0.4920 0.074 Uiso 1 1 calc R
C5S C 0.9636(7) 0.9358(5) 0.5613(5) 0.063(2) Uani 1 1 d .
H5S H 0.9385 0.8913 0.6042 0.075 Uiso 1 1 calc R
C6S C 1.0757(7) 0.9461(5) 0.5657(5) 0.066(2) Uani 1 1 d .
H6S H 1.1284 0.9084 0.6114 0.080 Uiso 1 1 calc R

loop_
_atom_site_aniso_label
_atom_site_aniso_U_11
_atom_site_aniso_U_22
_atom_site_aniso_U_33
_atom_site_aniso_U_23
_atom_site_aniso_U_13
_atom_site_aniso_U_12
Ir1 0.02097(10) 0.02099(10) 0.01676(9) -0.00057(7) 0.00265(6) 0.00064(7)
S1 0.0237(6) 0.0330(6) 0.0286(6) 0.0039(5) 0.0016(5) 0.0042(5)
S2 0.0328(6) 0.0235(5) 0.0233(6) -0.0021(4) 0.0012(5) -0.0014(5)
S3 0.0522(8) 0.0277(6) 0.0367(7) 0.0067(5) 0.0154(6) 0.0109(6)
P1 0.0313(6) 0.0240(6) 0.0213(5) -0.0008(5) 0.0096(5) 0.0008(5)
C1 0.037(3) 0.020(2) 0.020(2) 0.0036(17) 0.006(2) 0.0027(19)
C2 0.028(2) 0.0180(19) 0.022(2) 0.0064(17) 0.0101(18) 0.0023(17)
C3 0.035(3) 0.018(2) 0.026(2) 0.0012(17) 0.007(2) -0.0042(19)
C4 0.031(2) 0.027(2) 0.026(2) 0.0032(19) 0.004(2) -0.0072(19)
C5 0.026(2) 0.027(2) 0.024(2) 0.0026(18) 0.0098(19) 0.0016(19)
C6 0.040(3) 0.035(3) 0.023(2) 0.001(2) 0.005(2) 0.002(2)
C7 0.034(3) 0.030(2) 0.030(2) 0.007(2) 0.004(2) 0.005(2)
C8 0.048(3) 0.023(2) 0.038(3) -0.002(2) 0.015(2) -0.001(2)
C9 0.039(3) 0.047(3) 0.033(3) -0.002(2) 0.001(2) -0.012(2)
C10 0.034(3) 0.044(3) 0.038(3) 0.003(2) 0.014(2) 0.003(2)
C11 0.033(2) 0.030(2) 0.025(2) 0.0012(19) 0.015(2) 0.007(2)
C12 0.073(4) 0.040(3) 0.026(3) -0.006(2) 0.015(3) -0.014(3)
C13 0.049(3) 0.033(3) 0.033(3) 0.003(2) 0.022(2) -0.006(2)
C14 0.051(4) 0.055(4) 0.055(4) 0.020(3) 0.028(3) 0.024(3)
C1S 0.054(4) 0.072(5) 0.050(4) 0.011(3) 0.013(3) -0.019(3)
C2S 0.038(3) 0.070(4) 0.065(4) 0.024(4) 0.022(3) 0.007(3)
C3S 0.058(4) 0.052(4) 0.061(4) 0.011(3) 0.030(3) -0.002(3)
C4S 0.036(3) 0.083(5) 0.073(5) -0.041(4) 0.024(4) -0.015(3)
C5S 0.104(6) 0.037(3) 0.057(4) -0.016(3) 0.040(4) -0.021(4)
C6S 0.081(5) 0.059(4) 0.050(4) -0.019(3) -0.004(4) 0.031(4)

loop_
_atom_type_symbol
_atom_type_description
_atom_type_scat_dispersion_real
_atom_type_scat_dispersion_imag
_atom_type_scat_source
C C 0.0033 0.0016 'International Tables Vol C Tables 4.2.6.8 and 6.1.1.4'
H H 0.0000 0.0000 'International Tables Vol C Tables 4.2.6.8 and 6.1.1.4'
P P 0.1023 0.0942 'International Tables Vol C Tables 4.2.6.8 and 6.1.1.4'
S S 0.1246 0.1234 'International Tables Vol C Tables 4.2.6.8 and 6.1.1.4'
Ir Ir -1.4442 7.9887 'International Tables Vol C Tables 4.2.6.8 and 6.1.1.4'

loop_
_geom_angle_atom_site_label_1
_geom_angle_atom_site_label_2
_geom_angle_atom_site_label_3
_geom_angle
_geom_angle_site_symmetry_1
_geom_angle_site_symmetry_3
C4 Ir1 C2 63.50(17) . .
C4 Ir1 C3 37.48(17) . .
C2 Ir1 C3 38.06(16) . .
C4 Ir1 C5 38.38(16) . .
C2 Ir1 C5 63.18(16) . .
C3 Ir1 C5 63.13(16) . .
C4 Ir1 C1 62.95(17) . .
C2 Ir1 C1 37.75(15) . .
C3 Ir1 C1 62.80(16) . .
C5 Ir1 C1 37.05(17) . .
C4 Ir1 P1 116.82(13) . .
C2 Ir1 P1 111.71(11) . .
C3 Ir1 P1 97.34(12) . .
C5 Ir1 P1 155.17(12) . .
C1 Ir1 P1 148.61(12) . .
C4 Ir1 S1 102.54(13) . .
C2 Ir1 S1 159.83(11) . .
C3 Ir1 S1 136.37(13) . .
C5 Ir1 S1 96.74(12) . .
C1 Ir1 S1 124.02(12) . .
P1 Ir1 S1 87.28(4) . .
C4 Ir1 S2 151.94(13) . .
C2 Ir1 S2 113.24(12) . .
C3 Ir1 S2 150.94(12) . .
C5 Ir1 S2 113.87(12) . .
C1 Ir1 S2 96.83(12) . .
P1 Ir1 S2 90.68(4) . .
S1 Ir1 S2 71.63(4) . .
C11 S1 Ir1 91.47(16) . .
C11 S2 Ir1 90.89(17) . .
C13 P1 C12 102.8(3) . .
C13 P1 C14 101.8(3) . .
C12 P1 C14 103.9(3) . .
C13 P1 Ir1 117.95(17) . .
C12 P1 Ir1 111.51(19) . .
C14 P1 Ir1 117.02(19) . .
C5 C1 C2 108.7(4) . .
C5 C1 C6 126.8(4) . .
C2 C1 C6 124.4(4) . .
C5 C1 Ir1 71.4(2) . .
C2 C1 Ir1 69.6(2) . .
C6 C1 Ir1 126.6(3) . .
C3 C2 C1 107.4(4) . .
C3 C2 C7 126.4(4) . .
C1 C2 C7 125.3(4) . .
C3 C2 Ir1 71.2(2) . .
C1 C2 Ir1 72.7(2) . .
C7 C2 Ir1 130.1(3) . .
C4 C3 C2 108.2(4) . .
C4 C3 C8 125.3(4) . .
C2 C3 C8 125.9(4) . .
C4 C3 Ir1 70.4(3) . .
C2 C3 Ir1 70.8(2) . .
C8 C3 Ir1 131.2(3) . .
C3 C4 C5 108.6(4) . .
C3 C4 C9 126.5(4) . .
C5 C4 C9 124.5(4) . .
C3 C4 Ir1 72.2(3) . .
C5 C4 Ir1 72.9(2) . .
C9 C4 Ir1 126.8(3) . .
C1 C5 C4 106.8(4) . .
C1 C5 C10 127.5(4) . .
C4 C5 C10 125.6(4) . .
C1 C5 Ir1 71.6(2) . .
C4 C5 Ir1 68.7(2) . .
C10 C5 Ir1 127.5(3) . .
S3 C11 S1 127.4(3) . .
S3 C11 S2 126.5(3) . .
S1 C11 S2 106.0(3) . .
C3S C1S C2S 120.4(6) 3_775 .
C3S C2S C1S 119.9(6) . .
C2S C3S C1S 119.6(6) . 3_775
C5S C4S C6S 121.7(6) . 3_776
C4S C5S C6S 119.0(6) . .
C4S C6S C5S 119.3(6) 3_776 .

loop_
_geom_bond_atom_site_label_1
_geom_bond_atom_site_label_2
_geom_bond_distance
_geom_bond_site_symmetry_2
Ir1 C4 2.197(4) .
Ir1 C2 2.215(4) .
Ir1 C3 2.221(4) .
Ir1 C5 2.254(4) .
Ir1 C1 2.257(4) .
Ir1 P1 2.2787(11) .
Ir1 S1 2.3712(12) .
Ir1 S2 2.3758(11) .
S1 C11 1.730(5) .
S2 C11 1.747(5) .
S3 C11 1.655(5) .
P1 C13 1.802(5) .
P1 C12 1.807(5) .
P1 C14 1.808(5) .
C1 C5 1.433(6) .
C1 C2 1.448(6) .
C1 C6 1.490(6) .
C2 C3 1.446(6) .
C2 C7 1.491(6) .
C3 C4 1.419(7) .
C3 C8 1.499(6) .
C4 C5 1.464(6) .
C4 C9 1.508(7) .
C5 C10 1.494(6) .
C1S C3S 1.385(9) 3_775
C1S C2S 1.388(9) .
C2S C3S 1.375(9) .
C3S C1S 1.385(9) 3_775
C4S C5S 1.345(10) .
C4S C6S 1.348(10) 3_776
C5S C6S 1.385(10) .
C6S C4S 1.348(10) 3_776
